data_4024727
loop_
_publ_author_name
'Prasad L. Polavarapu'
'Ana G. Petrovic'
'Sarah E. Vick'
'William D. Wulff'
'Hong Ren'
'Zhensheng Ding'
'Richard J. Staples'

_publ_section_title
;
Absolute Configuration of
3,3'-Diphenyl-[2,2'-binaphthalene]-1,1'-diol Revisited
;
_journal_name_full 'Journal of Organic Chemistry'
_journal_page_first 5451
_journal_page_last 5457
_journal_paper_doi 10.1021/jo901013z
_journal_volume 74
_journal_year 2009
_chemical_absolute_configuration ad
_chemical_formula_moiety 'C32 H20 O4 P, C23 H27 N2 O4, 3(C2 H6 O), CH2 Cl2'
_chemical_formula_sum 'C62 H67 Cl2 N2 O11 P'
_chemical_formula_weight 1118.05
_space_group_IT_number 19
_symmetry_cell_setting orthorhombic
_symmetry_Int_Tables_number 19
_symmetry_space_group_name_Hall 'P 2ac 2ab'
_symmetry_space_group_name_H-M 'P 21 21 21'
_atom_sites_solution_hydrogens geom
_atom_sites_solution_primary direct
_atom_sites_solution_secondary difmap
_audit_creation_method SHELXL-97
_cell_angle_alpha 90.00
_cell_angle_beta 90.00
_cell_angle_gamma 90.00
_cell_formula_units_Z 4
_cell_length_a 12.3355(2)
_cell_length_b 16.4408(2)
_cell_length_c 27.3926(4)
_cell_measurement_reflns_used 9905
_cell_measurement_temperature 173(2)
_cell_measurement_theta_max 66.92
_cell_measurement_theta_min 2.69
_cell_volume 5555.37(14)
_computing_cell_refinement 'APEX2 (BRUKER, V5-0, 2008)'
_computing_data_collection 'COSMO (BRUKER, V1.58, 2007)'
_computing_data_reduction 'SAINT (BRUKER, V7.56A, 2008)'
_computing_molecular_graphics 'SHELXTL (Sheldrick, Acta Cryst. A64 2008, 112-122)'
_computing_publication_material 'SHELXTL (Sheldrick, Acta Cryst. A64 2008, 112-122)'
_computing_structure_refinement 'SHELXL (Sheldrick, Acta Cryst. A64 2008, 112-122)'
_computing_structure_solution 'SHELXS (Sheldrick, Acta Cryst. A64 2008, 112-122)'
_diffrn_ambient_temperature 173(2)
_diffrn_detector_area_resol_mean 836.6
_diffrn_measured_fraction_theta_full 0.992
_diffrn_measured_fraction_theta_max 0.990
_diffrn_measurement_device_type 'Bruker APEX-II CCD'
_diffrn_measurement_method '\w,and/f 0.5 deg'
_diffrn_radiation_monochromator graphite
_diffrn_radiation_probe x-ray
_diffrn_radiation_type CuK\a
_diffrn_radiation_wavelength 1.54178
_diffrn_reflns_av_R_equivalents 0.0524
_diffrn_reflns_av_sigmaI/netI 0.0385
_diffrn_reflns_limit_h_max 12
_diffrn_reflns_limit_h_min -14
_diffrn_reflns_limit_k_max 19
_diffrn_reflns_limit_k_min -19
_diffrn_reflns_limit_l_max 32
_diffrn_reflns_limit_l_min -31
_diffrn_reflns_number 49513
_diffrn_reflns_theta_full 67.50
_diffrn_reflns_theta_max 67.69
_diffrn_reflns_theta_min 3.13
_diffrn_source 'fine-focus sealed tube'
_exptl_absorpt_coefficient_mu 1.848
_exptl_absorpt_correction_T_max 0.5326
_exptl_absorpt_correction_T_min 0.4226
_exptl_absorpt_correction_type multi-scan
_exptl_absorpt_process_details SADABS
_exptl_crystal_colour colourless
_exptl_crystal_density_diffrn 1.337
_exptl_crystal_density_method 'not measured'
_exptl_crystal_description chunk
_exptl_crystal_F_000 2360
_exptl_crystal_recrystallization_method 'CH2Cl2, EtOH'
_exptl_crystal_size_max 0.56
_exptl_crystal_size_mid 0.51
_exptl_crystal_size_min 0.39
_refine_diff_density_max 0.889
_refine_diff_density_min -0.594
_refine_diff_density_rms 0.067
_refine_ls_abs_structure_details 'Flack H D (1983), Acta Cryst. A39, 876-881'
_refine_ls_abs_structure_Flack 0.03(3)
_refine_ls_extinction_method none
_refine_ls_goodness_of_fit_ref 1.048
_refine_ls_hydrogen_treatment constr
_refine_ls_matrix_type full
_refine_ls_number_parameters 729
_refine_ls_number_reflns 9705
_refine_ls_number_restraints 0
_refine_ls_restrained_S_all 1.048
_refine_ls_R_factor_all 0.0848
_refine_ls_R_factor_gt 0.0701
_refine_ls_shift/su_max 0.019
_refine_ls_shift/su_mean 0.001
_refine_ls_structure_factor_coef Fsqd
_refine_ls_weighting_details 'calc w=1/[\s^2^(Fo^2^)+(0.1100P)^2^+5.0521P] where P=(Fo^2^+2Fc^2^)/3'
_refine_ls_weighting_scheme calc
_refine_ls_wR_factor_gt 0.1803
_refine_ls_wR_factor_ref 0.1918
_reflns_number_gt 8190
_reflns_number_total 9705
_reflns_threshold_expression >2sigma(I)
_cod_data_source_file jo901013z_si_001.cif
_cod_data_source_block ww05_0m
_cod_depositor_comments
;
The following automatic conversions were performed:
'_exptl_absorpt_correction_type' value 'Multi-scan' changed to
'multi-scan' according to
'/home/saulius/struct/CIF-dictionaries/cif_core.dic' dictionary named
'cif_core.dic' version 2.4.1 from 2010-06-29.

Automatic conversion script
Id: cif_fix_enum 1527 2010-12-29 10:47:43Z saulius 
;
_cod_original_sg_symbol_Hall 'P 2ac 2ab '
_cod_database_code 4024727
_contact_crystallographer_name 'Richard Staples'
_contact_crystallographer_email xraystaples@chemistry.msu.com

loop_
_symmetry_equiv_pos_as_xyz
'x, y, z'
'-x+1/2, -y, z+1/2'
'-x, y+1/2, -z+1/2'
'x+1/2, -y+1/2, -z'

loop_
_atom_site_label
_atom_site_type_symbol
_atom_site_fract_x
_atom_site_fract_y
_atom_site_fract_z
_atom_site_U_iso_or_equiv
_atom_site_adp_type
_atom_site_occupancy
_atom_site_symmetry_multiplicity
_atom_site_calc_flag
_atom_site_refinement_flags
_atom_site_disorder_assembly
_atom_site_disorder_group
P1 P 0.79052(9) 0.45415(7) 0.22570(4) 0.0403(3) Uani 1 1 d . . .
O1 O 0.6920(2) 0.46912(18) 0.18807(10) 0.0413(7) Uani 1 1 d . . .
O2 O 0.8667(2) 0.39287(18) 0.19455(11) 0.0406(7) Uani 1 1 d . . .
O3 O 0.7544(3) 0.4061(2) 0.26860(11) 0.0470(7) Uani 1 1 d . . .
O4 O 0.8428(3) 0.5333(2) 0.23277(12) 0.0543(8) Uani 1 1 d . . .
C1 C 0.6496(3) 0.4025(3) 0.16274(16) 0.0392(9) Uani 1 1 d . . .
C2 C 0.7066(3) 0.3702(2) 0.12426(15) 0.0370(9) Uani 1 1 d . . .
C3 C 0.6579(3) 0.3031(3) 0.09821(16) 0.0388(9) Uani 1 1 d . . .
C4 C 0.5553(4) 0.2776(3) 0.11162(18) 0.0457(11) Uani 1 1 d . . .
H4 H 0.5226 0.2348 0.0936 0.055 Uiso 1 1 calc R . .
C5 C 0.4969(4) 0.3118(3) 0.15052(18) 0.0470(11) Uani 1 1 d . . .
C6 C 0.3940(4) 0.2849(4) 0.1652(2) 0.0583(13) Uani 1 1 d . . .
H6 H 0.3594 0.2431 0.1470 0.070 Uiso 1 1 calc R . .
C7 C 0.3431(4) 0.3163(4) 0.2039(2) 0.0681(16) Uani 1 1 d . . .
H7 H 0.2743 0.2957 0.2133 0.082 Uiso 1 1 calc R . .
C8 C 0.3905(4) 0.3795(4) 0.2307(2) 0.0629(14) Uani 1 1 d . . .
H8 H 0.3531 0.4018 0.2578 0.076 Uiso 1 1 calc R . .
C9 C 0.4905(4) 0.4093(3) 0.21810(19) 0.0511(11) Uani 1 1 d . . .
H9 H 0.5222 0.4522 0.2365 0.061 Uiso 1 1 calc R . .
C10 C 0.5456(4) 0.3763(3) 0.17800(16) 0.0423(10) Uani 1 1 d . . .
C11 C 0.8912(3) 0.4146(2) 0.14646(16) 0.0381(9) Uani 1 1 d . . .
C12 C 0.8150(3) 0.4051(2) 0.11113(15) 0.0343(9) Uani 1 1 d . . .
C13 C 0.8425(3) 0.4280(2) 0.06216(16) 0.0378(9) Uani 1 1 d . . .
C14 C 0.9468(4) 0.4520(2) 0.05178(16) 0.0398(10) Uani 1 1 d . . .
H14 H 0.9654 0.4652 0.0191 0.048 Uiso 1 1 calc R . .
C15 C 1.0279(3) 0.4575(2) 0.08884(17) 0.0399(10) Uani 1 1 d . . .
C16 C 1.1352(4) 0.4820(2) 0.07801(19) 0.0468(11) Uani 1 1 d . . .
H16 H 1.1553 0.4932 0.0452 0.056 Uiso 1 1 calc R . .
C17 C 1.2099(4) 0.4896(3) 0.1144(2) 0.0526(12) Uani 1 1 d . . .
H17 H 1.2823 0.5044 0.1067 0.063 Uiso 1 1 calc R . .
C18 C 1.1804(4) 0.4756(3) 0.1626(2) 0.0541(12) Uani 1 1 d . . .
H18 H 1.2328 0.4824 0.1877 0.065 Uiso 1 1 calc R . .
C19 C 1.0771(4) 0.4523(3) 0.17463(19) 0.0478(11) Uani 1 1 d . . .
H19 H 1.0582 0.4431 0.2078 0.057 Uiso 1 1 calc R . .
C20 C 0.9990(3) 0.4421(2) 0.13740(17) 0.0396(10) Uani 1 1 d . . .
C21 C 0.7154(4) 0.2583(2) 0.05953(17) 0.0422(10) Uani 1 1 d . . .
C22 C 0.6597(4) 0.2359(3) 0.01666(18) 0.0496(11) Uani 1 1 d . . .
H22 H 0.5857 0.2504 0.0127 0.060 Uiso 1 1 calc R . .
C23 C 0.7122(5) 0.1929(3) -0.0195(2) 0.0609(13) Uani 1 1 d . . .
H23 H 0.6741 0.1786 -0.0484 0.073 Uiso 1 1 calc R . .
C24 C 0.8179(6) 0.1709(3) -0.0143(2) 0.0702(17) Uani 1 1 d . . .
H24 H 0.8535 0.1416 -0.0396 0.084 Uiso 1 1 calc R . .
C25 C 0.8731(5) 0.1910(3) 0.0275(2) 0.0606(14) Uani 1 1 d . . .
H25 H 0.9465 0.1747 0.0311 0.073 Uiso 1 1 calc R . .
C26 C 0.8235(4) 0.2346(3) 0.0641(2) 0.0464(11) Uani 1 1 d . . .
H26 H 0.8631 0.2486 0.0926 0.056 Uiso 1 1 calc R . .
C27 C 0.7612(4) 0.4299(2) 0.02142(15) 0.0381(9) Uani 1 1 d . . .
C28 C 0.6572(4) 0.4613(2) 0.02895(17) 0.0408(10) Uani 1 1 d . . .
H28 H 0.6368 0.4800 0.0605 0.049 Uiso 1 1 calc R . .
C29 C 0.5837(4) 0.4654(3) -0.00928(19) 0.0500(11) Uani 1 1 d . . .
H29 H 0.5133 0.4873 -0.0041 0.060 Uiso 1 1 calc R . .
C30 C 0.6135(5) 0.4376(3) -0.0549(2) 0.0597(15) Uani 1 1 d . . .
H30 H 0.5631 0.4397 -0.0811 0.072 Uiso 1 1 calc R . .
C31 C 0.7156(5) 0.4068(3) -0.06253(19) 0.0599(14) Uani 1 1 d . . .
H31 H 0.7353 0.3878 -0.0941 0.072 Uiso 1 1 calc R . .
C32 C 0.7906(5) 0.4031(3) -0.02461(17) 0.0511(11) Uani 1 1 d . . .
H32 H 0.8613 0.3823 -0.0303 0.061 Uiso 1 1 calc R . .
O5 O -0.0562(2) 0.60960(18) -0.02632(11) 0.0410(7) Uani 1 1 d . . .
O6 O -0.2405(2) 0.72365(19) 0.10660(12) 0.0463(7) Uani 1 1 d . . .
O7 O 0.3464(2) 0.5763(2) -0.04455(12) 0.0472(8) Uani 1 1 d . . .
O8 O 0.4584(2) 0.63659(19) 0.02511(12) 0.0445(7) Uani 1 1 d . . .
N1 N 0.0166(3) 0.69356(19) 0.03097(12) 0.0305(7) Uani 1 1 d . . .
N2 N 0.1019(3) 0.8383(2) 0.16960(12) 0.0358(8) Uani 1 1 d . . .
H2A H 0.1603 0.8618 0.1880 0.043 Uiso 1 1 d R . .
C33 C -0.0669(3) 0.6499(2) 0.01094(15) 0.0343(9) Uani 1 1 d . . .
C34 C -0.1729(3) 0.6542(3) 0.03860(16) 0.0363(9) Uani 1 1 d . . .
H34A H -0.2161 0.6056 0.0298 0.044 Uiso 1 1 calc R . .
H34B H -0.2131 0.7023 0.0267 0.044 Uiso 1 1 calc R . .
C35 C -0.1682(3) 0.6590(3) 0.09463(16) 0.0375(9) Uani 1 1 d . . .
H35 H -0.1968 0.6072 0.1087 0.045 Uiso 1 1 calc R . .
C36 C -0.0517(3) 0.6715(2) 0.11225(15) 0.0329(9) Uani 1 1 d . . .
H36 H -0.0135 0.6192 0.1053 0.039 Uiso 1 1 calc R . .
C37 C 0.0010(3) 0.7341(2) 0.07897(14) 0.0287(8) Uani 1 1 d . . .
H37 H -0.0480 0.7822 0.0751 0.034 Uiso 1 1 calc R . .
C38 C 0.1173(3) 0.7632(2) 0.09371(15) 0.0308(8) Uani 1 1 d . . .
C39 C 0.1883(3) 0.7119(2) 0.06108(14) 0.0311(8) Uani 1 1 d . . .
C40 C 0.1291(3) 0.6775(2) 0.02374(14) 0.0301(8) Uani 1 1 d . . .
C41 C 0.1775(3) 0.6327(2) -0.01339(15) 0.0326(8) Uani 1 1 d . . .
H41 H 0.1358 0.6114 -0.0396 0.039 Uiso 1 1 calc R . .
C42 C 0.2879(3) 0.6201(2) -0.01086(15) 0.0358(9) Uani 1 1 d . . .
C43 C 0.3503(3) 0.6529(2) 0.02759(16) 0.0350(9) Uani 1 1 d . . .
C44 C 0.3008(3) 0.7007(2) 0.06274(15) 0.0339(8) Uani 1 1 d . . .
H44 H 0.3427 0.7257 0.0877 0.041 Uiso 1 1 calc R . .
C45 C 0.1417(3) 0.7576(2) 0.14843(15) 0.0361(9) Uani 1 1 d . . .
H45 H 0.2220 0.7544 0.1529 0.043 Uiso 1 1 calc R . .
C46 C 0.0900(4) 0.6868(3) 0.17511(16) 0.0402(10) Uani 1 1 d . . .
H46A H 0.1057 0.6907 0.2105 0.048 Uiso 1 1 calc R . .
H46B H 0.1206 0.6349 0.1629 0.048 Uiso 1 1 calc R . .
C47 C -0.0325(3) 0.6882(3) 0.16668(15) 0.0367(9) Uani 1 1 d . . .
H47 H -0.0677 0.6446 0.1866 0.044 Uiso 1 1 calc R . .
C48 C 0.1317(3) 0.8551(2) 0.08384(15) 0.0346(9) Uani 1 1 d . . .
H48A H 0.2093 0.8700 0.0820 0.042 Uiso 1 1 calc R . .
H48B H 0.0954 0.8714 0.0531 0.042 Uiso 1 1 calc R . .
C49 C 0.0779(4) 0.8935(2) 0.12750(15) 0.0389(10) Uani 1 1 d . . .
H49A H 0.1076 0.9485 0.1335 0.047 Uiso 1 1 calc R . .
H49B H -0.0013 0.8980 0.1223 0.047 Uiso 1 1 calc R . .
C50 C 0.0056(4) 0.8291(3) 0.20329(16) 0.0416(10) Uani 1 1 d . . .
H50A H 0.0305 0.8090 0.2355 0.050 Uiso 1 1 calc R . .
H50B H -0.0290 0.8827 0.2082 0.050 Uiso 1 1 calc R . .
C51 C -0.0752(3) 0.7711(3) 0.18259(15) 0.0374(9) Uani 1 1 d . . .
C52 C -0.1790(4) 0.7918(3) 0.17944(17) 0.0466(11) Uani 1 1 d . . .
H52 H -0.2021 0.8434 0.1911 0.056 Uiso 1 1 calc R . .
C53 C -0.2613(4) 0.7336(4) 0.15740(19) 0.0552(13) Uani 1 1 d . . .
H53A H -0.2568 0.6803 0.1740 0.066 Uiso 1 1 calc R . .
H53B H -0.3354 0.7554 0.1622 0.066 Uiso 1 1 calc R . .
C54 C 0.2863(4) 0.5329(4) -0.0803(2) 0.0604(14) Uani 1 1 d . . .
H54A H 0.2371 0.4947 -0.0642 0.091 Uiso 1 1 calc R . .
H54B H 0.3363 0.5029 -0.1015 0.091 Uiso 1 1 calc R . .
H54C H 0.2441 0.5713 -0.1000 0.091 Uiso 1 1 calc R . .
C55 C 0.5241(4) 0.6686(3) 0.06344(18) 0.0484(11) Uani 1 1 d . . .
H55A H 0.5196 0.7281 0.0633 0.073 Uiso 1 1 calc R . .
H55B H 0.5995 0.6518 0.0585 0.073 Uiso 1 1 calc R . .
H55C H 0.4982 0.6478 0.0949 0.073 Uiso 1 1 calc R . .
C1S C 0.5880(6) 0.4648(5) 0.3663(3) 0.0845(19) Uani 1 1 d . . .
H1S1 H 0.6180 0.4624 0.3998 0.101 Uiso 1 1 calc R . .
H1S2 H 0.6496 0.4676 0.3432 0.101 Uiso 1 1 calc R . .
Cl1 Cl 0.5145(4) 0.3772(2) 0.35508(10) 0.1795(16) Uani 1 1 d . . .
Cl2 Cl 0.5121(4) 0.5491(2) 0.36054(18) 0.209(2) Uani 1 1 d . . .
O1S O 0.9284(7) 0.5943(4) 0.3118(3) 0.148(3) Uani 1 1 d . . .
H1S H 0.9934 0.5978 0.3030 0.222 Uiso 1 1 d R . .
C2S C 0.9303(8) 0.7274(4) 0.3444(3) 0.103(3) Uani 1 1 d . . .
H2S1 H 0.9323 0.7026 0.3770 0.154 Uiso 1 1 calc R . .
H2S2 H 0.8876 0.7776 0.3457 0.154 Uiso 1 1 calc R . .
H2S3 H 1.0043 0.7399 0.3338 0.154 Uiso 1 1 calc R . .
C3S C 0.8829(9) 0.6735(5) 0.3117(3) 0.107(3) Uani 1 1 d . . .
H3SC H 0.8894 0.6964 0.2784 0.128 Uiso 1 1 calc R . .
H3SD H 0.8046 0.6692 0.3193 0.128 Uiso 1 1 calc R . .
O2S O 0.4127(5) 0.6444(3) 0.1983(2) 0.114(2) Uani 1 1 d . . .
H2S H 0.4474 0.6034 0.2079 0.170 Uiso 1 1 d R . .
C4S C 0.3382(8) 0.7422(5) 0.2232(4) 0.110(3) Uani 1 1 d . . .
H4S1 H 0.2873 0.6974 0.2175 0.165 Uiso 1 1 calc R . .
H4S2 H 0.3341 0.7808 0.1960 0.165 Uiso 1 1 calc R . .
H4S3 H 0.3194 0.7700 0.2537 0.165 Uiso 1 1 calc R . .
C5S C 0.4355(9) 0.7136(6) 0.2263(6) 0.163(6) Uani 1 1 d . . .
H5S1 H 0.4569 0.7004 0.2602 0.195 Uiso 1 1 calc R . .
H5S2 H 0.4903 0.7495 0.2110 0.195 Uiso 1 1 calc R . .
O3SA O 0.7051(9) 0.1793(8) 0.2120(3) 0.098(3) Uani 0.50 1 d P A 1
H3SA H 0.7481 0.2014 0.2317 0.147 Uiso 0.50 1 d PR A 1
C6SA C 0.7643(9) 0.1316(5) 0.1766(3) 0.081(6) Uani 0.50 1 d P A 1
H6SA H 0.8316 0.1594 0.1661 0.097 Uiso 0.50 1 calc PR A 1
H6SB H 0.7194 0.1194 0.1475 0.097 Uiso 0.50 1 calc PR A 1
C7SA C 0.7887(8) 0.0552(5) 0.2059(3) 0.065(4) Uani 0.50 1 d P A 1
H7SA H 0.8306 0.0172 0.1858 0.098 Uiso 0.50 1 calc PR A 1
H7SB H 0.7205 0.0295 0.2159 0.098 Uiso 0.50 1 calc PR A 1
H7SC H 0.8308 0.0698 0.2350 0.098 Uiso 0.50 1 calc PR A 1
O3SB O 0.8844(6) 0.0146(3) 0.1897(3) 0.0477(16) Uani 0.50 1 d P B 2
H3SB H 0.9331 0.0490 0.1840 0.072 Uiso 0.50 1 calc PR B 2
C7SB C 0.7643(9) 0.1316(5) 0.1766(3) 0.176(8) Uani 0.50 1 d P B 2
H7SD H 0.6982 0.1573 0.1892 0.263 Uiso 0.50 1 calc PR B 2
H7SE H 0.7538 0.1171 0.1422 0.263 Uiso 0.50 1 calc PR B 2
H7SF H 0.8251 0.1697 0.1794 0.263 Uiso 0.50 1 calc PR B 2
C6SB C 0.7887(8) 0.0552(5) 0.2059(3) 0.184(9) Uani 0.50 1 d P B 2
H6SC H 0.7974 0.0701 0.2407 0.221 Uiso 0.50 1 calc PR B 2
H6SD H 0.7264 0.0175 0.2034 0.221 Uiso 0.50 1 calc PR B 2

loop_
_atom_site_aniso_label
_atom_site_aniso_U_11
_atom_site_aniso_U_22
_atom_site_aniso_U_33
_atom_site_aniso_U_23
_atom_site_aniso_U_13
_atom_site_aniso_U_12
P1 0.0426(6) 0.0432(6) 0.0352(6) 0.0072(5) -0.0023(5) -0.0037(5)
O1 0.0456(17) 0.0416(15) 0.0366(16) 0.0015(13) -0.0022(13) 0.0058(14)
O2 0.0431(16) 0.0434(16) 0.0353(16) 0.0103(13) -0.0035(13) -0.0020(13)
O3 0.0424(16) 0.0592(18) 0.0392(17) 0.0126(14) -0.0024(13) -0.0016(14)
O4 0.060(2) 0.0517(18) 0.051(2) 0.0000(16) 0.0019(16) -0.0084(16)
C1 0.037(2) 0.042(2) 0.038(2) 0.0070(19) -0.0030(19) 0.0014(18)
C2 0.037(2) 0.038(2) 0.036(2) 0.0093(17) -0.0067(18) 0.0020(18)
C3 0.038(2) 0.036(2) 0.043(2) 0.0127(19) -0.0008(18) -0.0009(18)
C4 0.038(2) 0.048(2) 0.051(3) 0.005(2) -0.005(2) -0.004(2)
C5 0.033(2) 0.057(3) 0.051(3) 0.012(2) -0.007(2) -0.002(2)
C6 0.037(2) 0.077(3) 0.061(3) -0.001(3) 0.002(2) -0.003(2)
C7 0.039(3) 0.086(4) 0.079(4) 0.006(3) 0.010(3) -0.001(3)
C8 0.044(3) 0.081(4) 0.063(3) 0.007(3) 0.013(3) 0.009(3)
C9 0.041(2) 0.058(3) 0.054(3) 0.005(2) 0.002(2) 0.004(2)
C10 0.037(2) 0.051(2) 0.039(2) 0.013(2) 0.0005(19) 0.0058(19)
C11 0.036(2) 0.036(2) 0.042(2) 0.0065(18) 0.0061(19) 0.0028(17)
C12 0.035(2) 0.0294(18) 0.039(2) 0.0051(16) 0.0027(18) 0.0040(16)
C13 0.043(2) 0.0316(19) 0.039(2) 0.0073(17) 0.0008(19) 0.0037(17)
C14 0.048(2) 0.0298(19) 0.042(2) 0.0052(17) 0.0062(19) 0.0018(18)
C15 0.043(2) 0.0275(18) 0.049(3) 0.0081(18) 0.008(2) 0.0025(17)
C16 0.049(3) 0.029(2) 0.062(3) 0.007(2) 0.016(2) -0.0003(18)
C17 0.043(3) 0.038(2) 0.077(4) 0.003(2) 0.005(3) -0.004(2)
C18 0.046(3) 0.045(2) 0.071(4) 0.000(2) -0.007(2) -0.006(2)
C19 0.043(2) 0.046(2) 0.054(3) 0.011(2) -0.006(2) -0.003(2)
C20 0.033(2) 0.0305(19) 0.055(3) 0.0035(19) -0.0015(19) -0.0002(17)
C21 0.046(2) 0.0323(19) 0.048(3) 0.0057(18) 0.002(2) -0.0042(18)
C22 0.055(3) 0.038(2) 0.056(3) 0.004(2) -0.009(2) -0.002(2)
C23 0.081(4) 0.046(3) 0.056(3) -0.012(2) -0.003(3) 0.000(3)
C24 0.097(5) 0.047(3) 0.067(4) -0.013(3) 0.021(3) 0.001(3)
C25 0.063(3) 0.039(2) 0.080(4) 0.004(3) 0.018(3) 0.007(2)
C26 0.042(2) 0.035(2) 0.062(3) 0.008(2) 0.002(2) 0.0002(19)
C27 0.049(2) 0.0290(18) 0.036(2) 0.0042(16) -0.0013(19) -0.0007(17)
C28 0.048(2) 0.033(2) 0.041(2) 0.0043(18) 0.000(2) -0.0003(18)
C29 0.057(3) 0.034(2) 0.059(3) 0.008(2) -0.011(2) -0.002(2)
C30 0.081(4) 0.049(3) 0.049(3) 0.015(2) -0.028(3) -0.021(3)
C31 0.084(4) 0.053(3) 0.043(3) -0.003(2) -0.008(3) -0.014(3)
C32 0.064(3) 0.047(2) 0.042(3) 0.005(2) 0.006(2) -0.003(2)
O5 0.0391(15) 0.0495(16) 0.0345(16) -0.0104(14) -0.0012(13) -0.0024(13)
O6 0.0320(15) 0.0558(18) 0.0511(19) -0.0125(15) 0.0015(13) 0.0028(13)
O7 0.0386(17) 0.0566(18) 0.0464(18) -0.0134(14) 0.0071(14) 0.0010(14)
O8 0.0277(14) 0.0525(17) 0.0533(19) -0.0064(15) 0.0026(13) 0.0022(13)
N1 0.0312(16) 0.0309(15) 0.0292(17) -0.0036(13) 0.0000(13) -0.0017(13)
N2 0.0348(17) 0.0408(18) 0.0318(19) -0.0037(15) -0.0040(14) 0.0044(15)
C33 0.034(2) 0.0346(19) 0.034(2) 0.0039(18) -0.0047(17) -0.0005(17)
C34 0.032(2) 0.038(2) 0.040(2) -0.0030(18) -0.0011(17) -0.0038(17)
C35 0.031(2) 0.037(2) 0.045(2) -0.0011(18) 0.0053(18) -0.0037(17)
C36 0.0304(19) 0.0333(19) 0.035(2) 0.0026(16) 0.0046(17) 0.0008(16)
C37 0.0261(18) 0.0311(17) 0.029(2) -0.0010(15) -0.0004(15) 0.0016(15)
C38 0.0291(19) 0.0307(18) 0.033(2) -0.0014(16) -0.0004(16) -0.0018(16)
C39 0.0282(19) 0.0340(19) 0.031(2) 0.0021(16) 0.0036(16) -0.0011(15)
C40 0.0277(18) 0.0307(18) 0.032(2) 0.0041(16) 0.0030(16) -0.0017(15)
C41 0.033(2) 0.0311(18) 0.034(2) -0.0003(16) 0.0016(17) -0.0025(16)
C42 0.040(2) 0.0347(19) 0.033(2) -0.0047(17) 0.0050(18) -0.0021(17)
C43 0.029(2) 0.037(2) 0.039(2) 0.0048(18) 0.0038(17) -0.0032(16)
C44 0.030(2) 0.0349(19) 0.036(2) -0.0007(17) -0.0010(17) -0.0009(16)
C45 0.034(2) 0.039(2) 0.036(2) -0.0049(17) -0.0015(18) 0.0034(17)
C46 0.045(2) 0.042(2) 0.034(2) 0.0017(18) -0.0021(19) 0.0082(19)
C47 0.036(2) 0.040(2) 0.034(2) 0.0028(17) 0.0055(17) -0.0025(18)
C48 0.037(2) 0.033(2) 0.034(2) -0.0007(16) -0.0068(18) -0.0033(16)
C49 0.045(2) 0.034(2) 0.037(2) -0.0023(18) -0.0041(19) 0.0018(18)
C50 0.043(2) 0.048(2) 0.034(2) -0.0063(19) 0.0024(19) 0.005(2)
C51 0.037(2) 0.047(2) 0.028(2) 0.0041(18) 0.0064(17) 0.0025(19)
C52 0.042(2) 0.056(3) 0.041(2) -0.010(2) 0.008(2) 0.006(2)
C53 0.038(2) 0.074(3) 0.053(3) -0.016(3) 0.014(2) -0.003(2)
C54 0.056(3) 0.069(3) 0.057(3) -0.027(3) 0.012(3) -0.004(3)
C55 0.033(2) 0.065(3) 0.047(3) -0.008(2) -0.004(2) 0.001(2)
C1S 0.067(4) 0.103(5) 0.084(5) 0.010(4) 0.004(3) 0.001(4)
Cl1 0.270(4) 0.181(3) 0.0873(15) -0.0020(17) -0.019(2) -0.116(3)
Cl2 0.201(4) 0.163(3) 0.262(5) 0.027(3) -0.086(3) 0.069(3)
O1S 0.177(7) 0.127(5) 0.140(6) -0.044(4) -0.051(5) -0.006(5)
C2S 0.127(7) 0.068(4) 0.114(6) 0.002(4) -0.041(5) -0.014(4)
C3S 0.162(8) 0.067(4) 0.090(5) -0.013(4) 0.003(5) 0.024(5)
O2S 0.147(5) 0.098(4) 0.095(4) -0.040(3) 0.045(4) -0.042(4)
C4S 0.109(6) 0.081(5) 0.140(8) -0.011(5) -0.046(6) -0.002(5)
C5S 0.119(8) 0.089(6) 0.280(17) -0.028(8) -0.069(10) 0.002(6)
O3SA 0.091(6) 0.142(9) 0.061(5) 0.001(6) 0.003(5) 0.039(7)
C6SA 0.127(15) 0.044(6) 0.072(10) 0.008(9) -0.043(13) 0.018(10)
C7SA 0.094(10) 0.068(7) 0.035(5) 0.009(7) 0.030(8) 0.051(10)
O3SB 0.049(4) 0.031(3) 0.063(4) -0.017(3) -0.025(3) 0.011(3)
C7SB 0.185(17) 0.175(11) 0.167(7) 0.10(2) 0.07(3) 0.03(3)
C6SB 0.184(19) 0.184(13) 0.184(8) 0.00(4) 0.00(4) 0.00(4)

loop_
_atom_type_symbol
_atom_type_description
_atom_type_scat_dispersion_real
_atom_type_scat_dispersion_imag
_atom_type_scat_source
C C 0.0181 0.0091 'International Tables Vol C Tables 4.2.6.8 and 6.1.1.4'
H H 0.0000 0.0000 'International Tables Vol C Tables 4.2.6.8 and 6.1.1.4'
N N 0.0311 0.0180 'International Tables Vol C Tables 4.2.6.8 and 6.1.1.4'
O O 0.0492 0.0322 'International Tables Vol C Tables 4.2.6.8 and 6.1.1.4'
P P 0.2955 0.4335 'International Tables Vol C Tables 4.2.6.8 and 6.1.1.4'
Cl Cl 0.3639 0.7018 'International Tables Vol C Tables 4.2.6.8 and 6.1.1.4'

loop_
_geom_angle_atom_site_label_1
_geom_angle_atom_site_label_2
_geom_angle_atom_site_label_3
_geom_angle
_geom_angle_site_symmetry_1
_geom_angle_site_symmetry_3
_geom_angle_publ_flag
O4 P1 O3 120.0(2) . . ?
O4 P1 O1 106.31(18) . . ?
O3 P1 O1 111.17(17) . . ?
O4 P1 O2 111.51(18) . . ?
O3 P1 O2 105.04(17) . . ?
O1 P1 O2 101.26(16) . . ?
C1 O1 P1 118.6(3) . . ?
C11 O2 P1 117.6(3) . . ?
C2 C1 O1 119.5(4) . . ?
C2 C1 C10 124.9(4) . . ?
O1 C1 C10 115.5(4) . . ?
C1 C2 C3 117.5(4) . . ?
C1 C2 C12 119.5(4) . . ?
C3 C2 C12 123.0(4) . . ?
C4 C3 C2 118.7(4) . . ?
C4 C3 C21 118.7(4) . . ?
C2 C3 C21 122.5(4) . . ?
C3 C4 C5 123.3(4) . . ?
C3 C4 H4 118.3 . . ?
C5 C4 H4 118.3 . . ?
C6 C5 C4 123.7(5) . . ?
C6 C5 C10 117.5(5) . . ?
C4 C5 C10 118.7(4) . . ?
C7 C6 C5 122.0(5) . . ?
C7 C6 H6 119.0 . . ?
C5 C6 H6 119.0 . . ?
C6 C7 C8 120.5(5) . . ?
C6 C7 H7 119.8 . . ?
C8 C7 H7 119.8 . . ?
C9 C8 C7 120.7(5) . . ?
C9 C8 H8 119.7 . . ?
C7 C8 H8 119.7 . . ?
C8 C9 C10 119.6(5) . . ?
C8 C9 H9 120.2 . . ?
C10 C9 H9 120.2 . . ?
C9 C10 C1 123.6(5) . . ?
C9 C10 C5 119.7(4) . . ?
C1 C10 C5 116.7(4) . . ?
C12 C11 O2 119.5(4) . . ?
C12 C11 C20 123.9(4) . . ?
O2 C11 C20 116.5(4) . . ?
C11 C12 C13 118.2(4) . . ?
C11 C12 C2 119.3(4) . . ?
C13 C12 C2 122.4(4) . . ?
C14 C13 C12 119.3(4) . . ?
C14 C13 C27 117.7(4) . . ?
C12 C13 C27 122.9(4) . . ?
C13 C14 C15 121.8(4) . . ?
C13 C14 H14 119.1 . . ?
C15 C14 H14 119.1 . . ?
C20 C15 C16 119.2(4) . . ?
C20 C15 C14 119.0(4) . . ?
C16 C15 C14 121.6(4) . . ?
C17 C16 C15 120.4(5) . . ?
C17 C16 H16 119.8 . . ?
C15 C16 H16 119.8 . . ?
C16 C17 C18 120.2(5) . . ?
C16 C17 H17 119.9 . . ?
C18 C17 H17 119.9 . . ?
C19 C18 C17 121.2(5) . . ?
C19 C18 H18 119.4 . . ?
C17 C18 H18 119.4 . . ?
C18 C19 C20 119.6(5) . . ?
C18 C19 H19 120.2 . . ?
C20 C19 H19 120.2 . . ?
C15 C20 C19 119.4(4) . . ?
C15 C20 C11 117.4(4) . . ?
C19 C20 C11 123.2(4) . . ?
C26 C21 C22 117.9(5) . . ?
C26 C21 C3 122.3(4) . . ?
C22 C21 C3 119.8(4) . . ?
C23 C22 C21 120.3(5) . . ?
C23 C22 H22 119.9 . . ?
C21 C22 H22 119.9 . . ?
C24 C23 C22 120.7(5) . . ?
C24 C23 H23 119.6 . . ?
C22 C23 H23 119.6 . . ?
C25 C24 C23 119.9(5) . . ?
C25 C24 H24 120.0 . . ?
C23 C24 H24 120.0 . . ?
C24 C25 C26 120.9(5) . . ?
C24 C25 H25 119.5 . . ?
C26 C25 H25 119.5 . . ?
C25 C26 C21 120.3(5) . . ?
C25 C26 H26 119.9 . . ?
C21 C26 H26 119.9 . . ?
C32 C27 C28 119.5(4) . . ?
C32 C27 C13 119.8(4) . . ?
C28 C27 C13 120.7(4) . . ?
C29 C28 C27 120.4(4) . . ?
C29 C28 H28 119.8 . . ?
C27 C28 H28 119.8 . . ?
C28 C29 C30 119.5(5) . . ?
C28 C29 H29 120.2 . . ?
C30 C29 H29 120.2 . . ?
C31 C30 C29 120.3(5) . . ?
C31 C30 H30 119.9 . . ?
C29 C30 H30 119.9 . . ?
C30 C31 C32 120.8(5) . . ?
C30 C31 H31 119.6 . . ?
C32 C31 H31 119.6 . . ?
C27 C32 C31 119.5(5) . . ?
C27 C32 H32 120.3 . . ?
C31 C32 H32 120.3 . . ?
C53 O6 C35 115.1(4) . . ?
C42 O7 C54 116.9(3) . . ?
C43 O8 C55 116.5(3) . . ?
C33 N1 C40 125.4(3) . . ?
C33 N1 C37 119.5(3) . . ?
C40 N1 C37 109.4(3) . . ?
C49 N2 C50 112.0(3) . . ?
C49 N2 C45 107.3(3) . . ?
C50 N2 C45 113.4(3) . . ?
C49 N2 H2A 108.0 . . ?
C50 N2 H2A 108.0 . . ?
C45 N2 H2A 108.0 . . ?
O5 C33 N1 122.5(4) . . ?
O5 C33 C34 122.4(4) . . ?
N1 C33 C34 115.1(4) . . ?
C33 C34 C35 118.0(3) . . ?
C33 C34 H34A 107.8 . . ?
C35 C34 H34A 107.8 . . ?
C33 C34 H34B 107.8 . . ?
C35 C34 H34B 107.8 . . ?
H34A C34 H34B 107.1 . . ?
O6 C35 C36 114.5(3) . . ?
O6 C35 C34 104.2(3) . . ?
C36 C35 C34 110.9(3) . . ?
O6 C35 H35 109.0 . . ?
C36 C35 H35 109.0 . . ?
C34 C35 H35 109.0 . . ?
C37 C36 C35 107.7(3) . . ?
C37 C36 C47 113.3(3) . . ?
C35 C36 C47 118.4(3) . . ?
C37 C36 H36 105.5 . . ?
C35 C36 H36 105.5 . . ?
C47 C36 H36 105.5 . . ?
N1 C37 C36 106.4(3) . . ?
N1 C37 C38 104.3(3) . . ?
C36 C37 C38 116.4(3) . . ?
N1 C37 H37 109.8 . . ?
C36 C37 H37 109.8 . . ?
C38 C37 H37 109.8 . . ?
C39 C38 C45 115.6(3) . . ?
C39 C38 C48 112.1(3) . . ?
C45 C38 C48 102.0(3) . . ?
C39 C38 C37 102.0(3) . . ?
C45 C38 C37 114.5(3) . . ?
C48 C38 C37 111.0(3) . . ?
C40 C39 C44 119.7(4) . . ?
C40 C39 C38 111.2(3) . . ?
C44 C39 C38 129.0(4) . . ?
C39 C40 C41 122.2(4) . . ?
C39 C40 N1 109.7(3) . . ?
C41 C40 N1 128.1(4) . . ?
C42 C41 C40 117.8(4) . . ?
C42 C41 H41 121.1 . . ?
C40 C41 H41 121.1 . . ?
C41 C42 O7 124.3(4) . . ?
C41 C42 C43 121.3(4) . . ?
O7 C42 C43 114.5(4) . . ?
O8 C43 C44 125.3(4) . . ?
O8 C43 C42 115.0(4) . . ?
C44 C43 C42 119.7(4) . . ?
C43 C44 C39 119.2(4) . . ?
C43 C44 H44 120.4 . . ?
C39 C44 H44 120.4 . . ?
C46 C45 N2 110.5(3) . . ?
C46 C45 C38 115.8(3) . . ?
N2 C45 C38 104.9(3) . . ?
C46 C45 H45 108.5 . . ?
N2 C45 H45 108.5 . . ?
C38 C45 H45 108.5 . . ?
C45 C46 C47 109.3(3) . . ?
C45 C46 H46A 109.8 . . ?
C47 C46 H46A 109.8 . . ?
C45 C46 H46B 109.8 . . ?
C47 C46 H46B 109.8 . . ?
H46A C46 H46B 108.3 . . ?
C46 C47 C51 108.2(3) . . ?
C46 C47 C36 107.2(3) . . ?
C51 C47 C36 112.6(3) . . ?
C46 C47 H47 109.6 . . ?
C51 C47 H47 109.6 . . ?
C36 C47 H47 109.6 . . ?
C49 C48 C38 102.7(3) . . ?
C49 C48 H48A 111.2 . . ?
C38 C48 H48A 111.2 . . ?
C49 C48 H48B 111.2 . . ?
C38 C48 H48B 111.2 . . ?
H48A C48 H48B 109.1 . . ?
N2 C49 C48 105.7(3) . . ?
N2 C49 H49A 110.6 . . ?
C48 C49 H49A 110.6 . . ?
N2 C49 H49B 110.6 . . ?
C48 C49 H49B 110.6 . . ?
H49A C49 H49B 108.7 . . ?
C51 C50 N2 110.9(3) . . ?
C51 C50 H50A 109.5 . . ?
N2 C50 H50A 109.5 . . ?
C51 C50 H50B 109.5 . . ?
N2 C50 H50B 109.5 . . ?
H50A C50 H50B 108.0 . . ?
C52 C51 C50 120.4(4) . . ?
C52 C51 C47 122.9(4) . . ?
C50 C51 C47 116.7(4) . . ?
C51 C52 C53 120.6(4) . . ?
C51 C52 H52 119.7 . . ?
C53 C52 H52 119.7 . . ?
O6 C53 C52 109.9(4) . . ?
O6 C53 H53A 109.7 . . ?
C52 C53 H53A 109.7 . . ?
O6 C53 H53B 109.7 . . ?
C52 C53 H53B 109.7 . . ?
H53A C53 H53B 108.2 . . ?
O7 C54 H54A 109.5 . . ?
O7 C54 H54B 109.5 . . ?
H54A C54 H54B 109.5 . . ?
O7 C54 H54C 109.5 . . ?
H54A C54 H54C 109.5 . . ?
H54B C54 H54C 109.5 . . ?
O8 C55 H55A 109.5 . . ?
O8 C55 H55B 109.5 . . ?
H55A C55 H55B 109.5 . . ?
O8 C55 H55C 109.5 . . ?
H55A C55 H55C 109.5 . . ?
H55B C55 H55C 109.5 . . ?
Cl2 C1S Cl1 112.2(4) . . ?
Cl2 C1S H1S1 109.2 . . ?
Cl1 C1S H1S1 109.2 . . ?
Cl2 C1S H1S2 109.2 . . ?
Cl1 C1S H1S2 109.2 . . ?
H1S1 C1S H1S2 107.9 . . ?
C3S O1S H1S 108.3 . . ?
C3S C2S H2S1 109.5 . . ?
C3S C2S H2S2 109.5 . . ?
H2S1 C2S H2S2 109.5 . . ?
C3S C2S H2S3 109.5 . . ?
H2S1 C2S H2S3 109.5 . . ?
H2S2 C2S H2S3 109.5 . . ?
C2S C3S O1S 114.6(8) . . ?
C2S C3S H3SC 108.6 . . ?
O1S C3S H3SC 108.6 . . ?
C2S C3S H3SD 108.6 . . ?
O1S C3S H3SD 108.6 . . ?
H3SC C3S H3SD 107.6 . . ?
C5S O2S H2S 112.3 . . ?
C5S C4S H4S1 109.5 . . ?
C5S C4S H4S2 109.5 . . ?
H4S1 C4S H4S2 109.5 . . ?
C5S C4S H4S3 109.5 . . ?
H4S1 C4S H4S3 109.5 . . ?
H4S2 C4S H4S3 109.5 . . ?
C4S C5S O2S 94.2(8) . . ?
C4S C5S H5S1 112.9 . . ?
O2S C5S H5S1 112.9 . . ?
C4S C5S H5S2 112.9 . . ?
O2S C5S H5S2 112.9 . . ?
H5S1 C5S H5S2 110.3 . . ?
C6SA O3SA H3SA 110.3 . . ?
O3SA C6SA C7SA 101.1(7) . . ?
O3SA C6SA H6SA 111.6 . . ?
C7SA C6SA H6SA 111.6 . . ?
O3SA C6SA H6SB 111.6 . . ?
C7SA C6SA H6SB 111.6 . . ?
H6SA C6SA H6SB 109.4 . . ?
C6SA C7SA H7SA 109.5 . . ?
C6SA C7SA H7SB 109.5 . . ?
H7SA C7SA H7SB 109.5 . . ?
C6SA C7SA H7SC 109.5 . . ?
H7SA C7SA H7SC 109.5 . . ?
H7SB C7SA H7SC 109.5 . . ?

loop_
_geom_bond_atom_site_label_1
_geom_bond_atom_site_label_2
_geom_bond_distance
_geom_bond_site_symmetry_2
_geom_bond_publ_flag
P1 O4 1.466(3) . ?
P1 O3 1.485(3) . ?
P1 O1 1.613(3) . ?
P1 O2 1.620(3) . ?
O1 C1 1.398(5) . ?
O2 C11 1.398(5) . ?
C1 C2 1.373(6) . ?
C1 C10 1.417(6) . ?
C2 C3 1.445(6) . ?
C2 C12 1.499(6) . ?
C3 C4 1.383(6) . ?
C3 C21 1.472(6) . ?
C4 C5 1.404(7) . ?
C4 H4 0.9500 . ?
C5 C6 1.403(7) . ?
C5 C10 1.432(7) . ?
C6 C7 1.336(8) . ?
C6 H6 0.9500 . ?
C7 C8 1.399(9) . ?
C7 H7 0.9500 . ?
C8 C9 1.371(7) . ?
C8 H8 0.9500 . ?
C9 C10 1.402(7) . ?
C9 H9 0.9500 . ?
C11 C12 1.358(6) . ?
C11 C20 1.427(6) . ?
C12 C13 1.434(6) . ?
C13 C14 1.375(6) . ?
C13 C27 1.501(6) . ?
C14 C15 1.428(6) . ?
C14 H14 0.9500 . ?
C15 C20 1.400(6) . ?
C15 C16 1.415(6) . ?
C16 C17 1.362(7) . ?
C16 H16 0.9500 . ?
C17 C18 1.390(8) . ?
C17 H17 0.9500 . ?
C18 C19 1.370(7) . ?
C18 H18 0.9500 . ?
C19 C20 1.413(6) . ?
C19 H19 0.9500 . ?
C21 C26 1.396(6) . ?
C21 C22 1.409(7) . ?
C22 C23 1.379(8) . ?
C22 H22 0.9500 . ?
C23 C24 1.362(9) . ?
C23 H23 0.9500 . ?
C24 C25 1.372(9) . ?
C24 H24 0.9500 . ?
C25 C26 1.376(7) . ?
C25 H25 0.9500 . ?
C26 H26 0.9500 . ?
C27 C32 1.384(7) . ?
C27 C28 1.399(6) . ?
C28 C29 1.387(7) . ?
C28 H28 0.9500 . ?
C29 C30 1.380(8) . ?
C29 H29 0.9500 . ?
C30 C31 1.374(9) . ?
C30 H30 0.9500 . ?
C31 C32 1.392(8) . ?
C31 H31 0.9500 . ?
C32 H32 0.9500 . ?
O5 C33 1.224(5) . ?
O6 C53 1.425(6) . ?
O6 C35 1.425(5) . ?
O7 C42 1.375(5) . ?
O7 C54 1.421(6) . ?
O8 C43 1.362(5) . ?
O8 C55 1.427(5) . ?
N1 C33 1.370(5) . ?
N1 C40 1.427(5) . ?
N1 C37 1.487(5) . ?
N2 C49 1.497(5) . ?
N2 C50 1.512(6) . ?
N2 C45 1.528(5) . ?
N2 H2A 0.9601 . ?
C33 C34 1.513(6) . ?
C34 C35 1.538(6) . ?
C34 H34A 0.9900 . ?
C34 H34B 0.9900 . ?
C35 C36 1.529(6) . ?
C35 H35 1.0000 . ?
C36 C37 1.521(5) . ?
C36 C47 1.535(6) . ?
C36 H36 1.0000 . ?
C37 C38 1.565(5) . ?
C37 H37 1.0000 . ?
C38 C39 1.509(5) . ?
C38 C45 1.532(6) . ?
C38 C48 1.545(5) . ?
C39 C40 1.378(6) . ?
C39 C44 1.401(5) . ?
C40 C41 1.390(6) . ?
C41 C42 1.380(6) . ?
C41 H41 0.9500 . ?
C42 C43 1.412(6) . ?
C43 C44 1.386(6) . ?
C44 H44 0.9500 . ?
C45 C46 1.516(6) . ?
C45 H45 1.0000 . ?
C46 C47 1.530(6) . ?
C46 H46A 0.9900 . ?
C46 H46B 0.9900 . ?
C47 C51 1.525(6) . ?
C47 H47 1.0000 . ?
C48 C49 1.506(6) . ?
C48 H48A 0.9900 . ?
C48 H48B 0.9900 . ?
C49 H49A 0.9900 . ?
C49 H49B 0.9900 . ?
C50 C51 1.491(6) . ?
C50 H50A 0.9900 . ?
C50 H50B 0.9900 . ?
C51 C52 1.328(6) . ?
C52 C53 1.519(7) . ?
C52 H52 0.9500 . ?
C53 H53A 0.9900 . ?
C53 H53B 0.9900 . ?
C54 H54A 0.9800 . ?
C54 H54B 0.9800 . ?
C54 H54C 0.9800 . ?
C55 H55A 0.9800 . ?
C55 H55B 0.9800 . ?
C55 H55C 0.9800 . ?
C1S Cl2 1.681(8) . ?
C1S Cl1 1.729(8) . ?
C1S H1S1 0.9900 . ?
C1S H1S2 0.9900 . ?
O1S C3S 1.419(10) . ?
O1S H1S 0.8400 . ?
C2S C3S 1.390(11) . ?
C2S H2S1 0.9800 . ?
C2S H2S2 0.9800 . ?
C2S H2S3 0.9800 . ?
C3S H3SC 0.9900 . ?
C3S H3SD 0.9900 . ?
O2S C5S 1.400(11) . ?
O2S H2S 0.8400 . ?
C4S C5S 1.292(12) . ?
C4S H4S1 0.9800 . ?
C4S H4S2 0.9800 . ?
C4S H4S3 0.9800 . ?
C5S H5S1 0.9900 . ?
C5S H5S2 0.9900 . ?
O3SA C6SA 1.445(13) . ?
O3SA H3SA 0.8399 . ?
C6SA C7SA 1.522(11) . ?
C6SA H6SA 0.9900 . ?
C6SA H6SB 0.9900 . ?
C7SA H7SA 0.9800 . ?
C7SA H7SB 0.9800 . ?
C7SA H7SC 0.9800 . ?
O3SB H3SB 0.8400 . ?

loop_
_geom_torsion_atom_site_label_1
_geom_torsion_atom_site_label_2
_geom_torsion_atom_site_label_3
_geom_torsion_atom_site_label_4
_geom_torsion
_geom_torsion_site_symmetry_1
_geom_torsion_site_symmetry_2
_geom_torsion_site_symmetry_3
_geom_torsion_site_symmetry_4
_geom_torsion_publ_flag
O4 P1 O1 C1 160.0(3) . . . . ?
O3 P1 O1 C1 -67.8(3) . . . . ?
O2 P1 O1 C1 43.4(3) . . . . ?
O4 P1 O2 C11 -63.6(3) . . . . ?
O3 P1 O2 C11 164.9(3) . . . . ?
O1 P1 O2 C11 49.1(3) . . . . ?
P1 O1 C1 C2 -75.6(4) . . . . ?
P1 O1 C1 C10 107.8(4) . . . . ?
O1 C1 C2 C3 -178.0(3) . . . . ?
C10 C1 C2 C3 -1.8(6) . . . . ?
O1 C1 C2 C12 2.1(6) . . . . ?
C10 C1 C2 C12 178.4(4) . . . . ?
C1 C2 C3 C4 3.2(6) . . . . ?
C12 C2 C3 C4 -177.0(4) . . . . ?
C1 C2 C3 C21 -173.9(4) . . . . ?
C12 C2 C3 C21 5.9(6) . . . . ?
C2 C3 C4 C5 -2.3(6) . . . . ?
C21 C3 C4 C5 174.9(4) . . . . ?
C3 C4 C5 C6 -178.3(5) . . . . ?
C3 C4 C5 C10 -0.2(7) . . . . ?
C4 C5 C6 C7 176.7(5) . . . . ?
C10 C5 C6 C7 -1.5(8) . . . . ?
C5 C6 C7 C8 1.7(9) . . . . ?
C6 C7 C8 C9 -0.9(9) . . . . ?
C7 C8 C9 C10 0.0(8) . . . . ?
C8 C9 C10 C1 -179.1(5) . . . . ?
C8 C9 C10 C5 0.1(7) . . . . ?
C2 C1 C10 C9 178.6(4) . . . . ?
O1 C1 C10 C9 -4.9(6) . . . . ?
C2 C1 C10 C5 -0.7(6) . . . . ?
O1 C1 C10 C5 175.8(4) . . . . ?
C6 C5 C10 C9 0.5(7) . . . . ?
C4 C5 C10 C9 -177.7(4) . . . . ?
C6 C5 C10 C1 179.9(4) . . . . ?
C4 C5 C10 C1 1.7(6) . . . . ?
P1 O2 C11 C12 -76.3(4) . . . . ?
P1 O2 C11 C20 106.7(4) . . . . ?
O2 C11 C12 C13 180.0(3) . . . . ?
C20 C11 C12 C13 -3.2(6) . . . . ?
O2 C11 C12 C2 -1.1(6) . . . . ?
C20 C11 C12 C2 175.7(4) . . . . ?
C1 C2 C12 C11 50.9(5) . . . . ?
C3 C2 C12 C11 -128.9(4) . . . . ?
C1 C2 C12 C13 -130.2(4) . . . . ?
C3 C2 C12 C13 50.0(5) . . . . ?
C11 C12 C13 C14 5.4(6) . . . . ?
C2 C12 C13 C14 -173.6(4) . . . . ?
C11 C12 C13 C27 -172.4(4) . . . . ?
C2 C12 C13 C27 8.7(6) . . . . ?
C12 C13 C14 C15 -2.2(6) . . . . ?
C27 C13 C14 C15 175.6(4) . . . . ?
C13 C14 C15 C20 -3.3(6) . . . . ?
C13 C14 C15 C16 179.8(4) . . . . ?
C20 C15 C16 C17 0.7(6) . . . . ?
C14 C15 C16 C17 177.7(4) . . . . ?
C15 C16 C17 C18 -1.9(7) . . . . ?
C16 C17 C18 C19 1.6(7) . . . . ?
C17 C18 C19 C20 0.0(7) . . . . ?
C16 C15 C20 C19 0.9(6) . . . . ?
C14 C15 C20 C19 -176.2(4) . . . . ?
C16 C15 C20 C11 -177.6(4) . . . . ?
C14 C15 C20 C11 5.3(6) . . . . ?
C18 C19 C20 C15 -1.2(7) . . . . ?
C18 C19 C20 C11 177.2(4) . . . . ?
C12 C11 C20 C15 -2.2(6) . . . . ?
O2 C11 C20 C15 174.7(3) . . . . ?
C12 C11 C20 C19 179.4(4) . . . . ?
O2 C11 C20 C19 -3.7(6) . . . . ?
C4 C3 C21 C26 -133.5(4) . . . . ?
C2 C3 C21 C26 43.6(6) . . . . ?
C4 C3 C21 C22 44.6(6) . . . . ?
C2 C3 C21 C22 -138.3(4) . . . . ?
C26 C21 C22 C23 -0.9(6) . . . . ?
C3 C21 C22 C23 -179.1(4) . . . . ?
C21 C22 C23 C24 0.6(8) . . . . ?
C22 C23 C24 C25 0.4(8) . . . . ?
C23 C24 C25 C26 -1.1(8) . . . . ?
C24 C25 C26 C21 0.7(7) . . . . ?
C22 C21 C26 C25 0.3(6) . . . . ?
C3 C21 C26 C25 178.4(4) . . . . ?
C14 C13 C27 C32 41.8(6) . . . . ?
C12 C13 C27 C32 -140.4(4) . . . . ?
C14 C13 C27 C28 -135.7(4) . . . . ?
C12 C13 C27 C28 42.0(6) . . . . ?
C32 C27 C28 C29 0.2(6) . . . . ?
C13 C27 C28 C29 177.8(4) . . . . ?
C27 C28 C29 C30 0.6(7) . . . . ?
C28 C29 C30 C31 -0.7(7) . . . . ?
C29 C30 C31 C32 0.0(8) . . . . ?
C28 C27 C32 C31 -0.9(6) . . . . ?
C13 C27 C32 C31 -178.5(4) . . . . ?
C30 C31 C32 C27 0.7(7) . . . . ?
C40 N1 C33 O5 -23.4(6) . . . . ?
C37 N1 C33 O5 -173.7(4) . . . . ?
C40 N1 C33 C34 155.7(4) . . . . ?
C37 N1 C33 C34 5.5(5) . . . . ?
O5 C33 C34 C35 144.2(4) . . . . ?
N1 C33 C34 C35 -35.0(5) . . . . ?
C53 O6 C35 C36 -66.4(5) . . . . ?
C53 O6 C35 C34 172.3(3) . . . . ?
C33 C34 C35 O6 132.3(4) . . . . ?
C33 C34 C35 C36 8.5(5) . . . . ?
O6 C35 C36 C37 -75.0(4) . . . . ?
C34 C35 C36 C37 42.6(4) . . . . ?
O6 C35 C36 C47 55.1(5) . . . . ?
C34 C35 C36 C47 172.7(3) . . . . ?
C33 N1 C37 C36 46.5(4) . . . . ?
C40 N1 C37 C36 -108.1(3) . . . . ?
C33 N1 C37 C38 170.1(3) . . . . ?
C40 N1 C37 C38 15.5(4) . . . . ?
C35 C36 C37 N1 -70.6(4) . . . . ?
C47 C36 C37 N1 156.5(3) . . . . ?
C35 C36 C37 C38 173.7(3) . . . . ?
C47 C36 C37 C38 40.8(4) . . . . ?
N1 C37 C38 C39 -18.1(4) . . . . ?
C36 C37 C38 C39 98.7(4) . . . . ?
N1 C37 C38 C45 -143.7(3) . . . . ?
C36 C37 C38 C45 -26.9(5) . . . . ?
N1 C37 C38 C48 101.5(3) . . . . ?
C36 C37 C38 C48 -141.7(3) . . . . ?
C45 C38 C39 C40 140.6(3) . . . . ?
C48 C38 C39 C40 -103.1(4) . . . . ?
C37 C38 C39 C40 15.8(4) . . . . ?
C45 C38 C39 C44 -43.8(6) . . . . ?
C48 C38 C39 C44 72.5(5) . . . . ?
C37 C38 C39 C44 -168.7(4) . . . . ?
C44 C39 C40 C41 -1.1(6) . . . . ?
C38 C39 C40 C41 174.9(3) . . . . ?
C44 C39 C40 N1 177.2(3) . . . . ?
C38 C39 C40 N1 -6.8(4) . . . . ?
C33 N1 C40 C39 -158.8(4) . . . . ?
C37 N1 C40 C39 -6.0(4) . . . . ?
C33 N1 C40 C41 19.4(6) . . . . ?
C37 N1 C40 C41 172.1(4) . . . . ?
C39 C40 C41 C42 2.8(6) . . . . ?
N1 C40 C41 C42 -175.2(4) . . . . ?
C40 C41 C42 O7 179.3(4) . . . . ?
C40 C41 C42 C43 -1.2(6) . . . . ?
C54 O7 C42 C41 -8.6(6) . . . . ?
C54 O7 C42 C43 171.8(4) . . . . ?
C55 O8 C43 C44 3.3(6) . . . . ?
C55 O8 C43 C42 -179.8(4) . . . . ?
C41 C42 C43 O8 -179.1(4) . . . . ?
O7 C42 C43 O8 0.5(5) . . . . ?
C41 C42 C43 C44 -2.0(6) . . . . ?
O7 C42 C43 C44 177.6(4) . . . . ?
O8 C43 C44 C39 -179.5(4) . . . . ?
C42 C43 C44 C39 3.7(6) . . . . ?
C40 C39 C44 C43 -2.2(6) . . . . ?
C38 C39 C44 C43 -177.4(4) . . . . ?
C49 N2 C45 C46 -136.6(4) . . . . ?
C50 N2 C45 C46 -12.4(5) . . . . ?
C49 N2 C45 C38 -11.2(4) . . . . ?
C50 N2 C45 C38 113.1(4) . . . . ?
C39 C38 C45 C46 -83.7(4) . . . . ?
C48 C38 C45 C46 154.4(3) . . . . ?
C37 C38 C45 C46 34.4(5) . . . . ?
C39 C38 C45 N2 154.3(3) . . . . ?
C48 C38 C45 N2 32.4(4) . . . . ?
C37 C38 C45 N2 -87.6(4) . . . . ?
N2 C45 C46 C47 63.9(4) . . . . ?
C38 C45 C46 C47 -55.1(5) . . . . ?
C45 C46 C47 C51 -55.5(4) . . . . ?
C45 C46 C47 C36 66.2(4) . . . . ?
C37 C36 C47 C46 -60.0(4) . . . . ?
C35 C36 C47 C46 172.5(4) . . . . ?
C37 C36 C47 C51 58.9(4) . . . . ?
C35 C36 C47 C51 -68.6(5) . . . . ?
C39 C38 C48 C49 -166.1(3) . . . . ?
C45 C38 C48 C49 -41.8(4) . . . . ?
C37 C38 C48 C49 80.5(4) . . . . ?
C50 N2 C49 C48 -140.4(3) . . . . ?
C45 N2 C49 C48 -15.3(4) . . . . ?
C38 C48 C49 N2 35.5(4) . . . . ?
C49 N2 C50 C51 78.5(4) . . . . ?
C45 N2 C50 C51 -43.1(5) . . . . ?
N2 C50 C51 C52 -129.5(4) . . . . ?
N2 C50 C51 C47 51.8(5) . . . . ?
C46 C47 C51 C52 179.4(4) . . . . ?
C36 C47 C51 C52 61.1(5) . . . . ?
C46 C47 C51 C50 -1.8(5) . . . . ?
C36 C47 C51 C50 -120.2(4) . . . . ?
C50 C51 C52 C53 178.7(4) . . . . ?
C47 C51 C52 C53 -2.6(7) . . . . ?
C35 O6 C53 C52 89.8(5) . . . . ?
C51 C52 C53 O6 -67.2(6) . . . . ?
